data_2227787
loop_
_publ_author_name
'Gunasekaran, N.'
'Karvembu, R.'
'Ng, Seik Weng'
'Tiekink, Edward R. T.'

_publ_section_title
;
 1-Benzoyl-3,3-dibutylthiourea
;
_journal_coeditor_code LH5132
_journal_issue 10
_journal_name_full 'Acta Crystallographica Section E'
_journal_page_first o2601
_journal_paper_doi 10.1107/S1600536810037177
_journal_volume 66
_journal_year 2010
_chemical_formula_iupac 'C16 H24 N2 O S'
_chemical_formula_moiety 'C16 H24 N2 O S'
_chemical_formula_sum 'C16 H24 N2 O S'
_chemical_formula_weight 292.43
_chemical_name_systematic
;
1-Benzoyl-3,3-dibutylthiourea
;
_space_group_IT_number 14
_symmetry_cell_setting monoclinic
_symmetry_space_group_name_Hall '-P 2ybc'
_symmetry_space_group_name_H-M 'P 1 21/c 1'
_atom_sites_solution_hydrogens geom
_atom_sites_solution_primary direct
_atom_sites_solution_secondary difmap
_audit_creation_method SHELXL-97
_cell_angle_alpha 90
_cell_angle_beta 98.7510(10)
_cell_angle_gamma 90
_cell_formula_units_Z 4
_cell_length_a 10.3213(7)
_cell_length_b 15.7043(11)
_cell_length_c 10.0992(7)
_cell_measurement_reflns_used 5696
_cell_measurement_temperature 100(2)
_cell_measurement_theta_max 28.3
_cell_measurement_theta_min 4.4
_cell_volume 1617.91(19)
_computing_cell_refinement 'SAINT (Bruker, 2008)'
_computing_data_collection 'APEX2 (Bruker, 2008)'
_computing_data_reduction 'SAINT (Bruker, 2008)'
_computing_molecular_graphics
;
ORTEP-3 (Farrugia, 1997) and DIAMOND (Brandenburg, 2006)
;
_computing_publication_material 'publCIF (Westrip, 2010)'
_computing_structure_refinement 'SHELXL97 (Sheldrick, 2008)'
_computing_structure_solution 'SHELXS97 (Sheldrick, 2008)'
_diffrn_ambient_temperature 100(2)
_diffrn_measured_fraction_theta_full 0.999
_diffrn_measured_fraction_theta_max 0.999
_diffrn_measurement_device_type 'Bruker SMART APEX'
_diffrn_measurement_method '\w scans'
_diffrn_radiation_monochromator graphite
_diffrn_radiation_source 'fine-focus sealed tube'
_diffrn_radiation_type MoK\a
_diffrn_radiation_wavelength 0.71073
_diffrn_reflns_av_R_equivalents 0.036
_diffrn_reflns_av_sigmaI/netI 0.031
_diffrn_reflns_limit_h_max 13
_diffrn_reflns_limit_h_min -12
_diffrn_reflns_limit_k_max 20
_diffrn_reflns_limit_k_min -20
_diffrn_reflns_limit_l_max 12
_diffrn_reflns_limit_l_min -13
_diffrn_reflns_number 15120
_diffrn_reflns_theta_full 27.5
_diffrn_reflns_theta_max 27.5
_diffrn_reflns_theta_min 2.0
_diffrn_standards_decay_% 0
_diffrn_standards_interval_count 0
_diffrn_standards_interval_time 0
_diffrn_standards_number 0
_exptl_absorpt_coefficient_mu 0.198
_exptl_absorpt_correction_T_max 0.971
_exptl_absorpt_correction_T_min 0.925
_exptl_absorpt_correction_type multi-scan
_exptl_absorpt_process_details '(SADABS; Sheldrick, 1996)'
_exptl_crystal_colour colourless
_exptl_crystal_density_diffrn 1.201
_exptl_crystal_density_method 'not measured'
_exptl_crystal_description block
_exptl_crystal_F_000 632
_exptl_crystal_size_max 0.40
_exptl_crystal_size_mid 0.40
_exptl_crystal_size_min 0.15
_refine_diff_density_max 0.31
_refine_diff_density_min -0.26
_refine_ls_extinction_method none
_refine_ls_goodness_of_fit_ref 1.03
_refine_ls_hydrogen_treatment mixed
_refine_ls_matrix_type full
_refine_ls_number_parameters 185
_refine_ls_number_reflns 3725
_refine_ls_number_restraints 1
_refine_ls_restrained_S_all 1.03
_refine_ls_R_factor_all 0.041
_refine_ls_R_factor_gt 0.034
_refine_ls_shift/su_max 0.001
_refine_ls_shift/su_mean 0.000
_refine_ls_structure_factor_coef Fsqd
_refine_ls_weighting_details 'calc w=1/[\s^2^(Fo^2^)+(0.0441P)^2^+0.602P] where P=(Fo^2^+2Fc^2^)/3'
_refine_ls_weighting_scheme calc
_refine_ls_wR_factor_gt 0.086
_refine_ls_wR_factor_ref 0.092
_reflns_number_gt 3204
_reflns_number_total 3725
_reflns_threshold_expression I>2\s(I)
_cod_data_source_file lh5132.cif
_cod_data_source_block I
_cod_original_sg_symbol_H-M 'P 21/c'
_cod_database_code 2227787
_cod_database_fobs_code 2227787

loop_
_symmetry_equiv_pos_as_xyz
'x, y, z'
'-x, y+1/2, -z+1/2'
'-x, -y, -z'
'x, -y-1/2, z-1/2'

loop_
_atom_site_type_symbol
_atom_site_label
_atom_site_fract_x
_atom_site_fract_y
_atom_site_fract_z
_atom_site_U_iso_or_equiv
_atom_site_adp_type
_atom_site_calc_flag
_atom_site_refinement_flags
_atom_site_occupancy
_atom_site_disorder_assembly
_atom_site_disorder_group
S S1 0.31557(3) 0.56922(2) 0.46025(3) 0.01948(10) Uani d . 1 . .
O O1 0.49254(9) 0.58166(6) 0.12400(9) 0.0197(2) Uani d . 1 . .
N N1 0.53208(10) 0.59664(7) 0.35231(10) 0.0161(2) Uani d D 1 . .
H H1n 0.5663(15) 0.5638(9) 0.4155(13) 0.027(4) Uiso d D 1 . .
N N2 0.36726(10) 0.69784(7) 0.30300(10) 0.0178(2) Uani d . 1 . .
C C1 0.70516(12) 0.54489(8) 0.23442(12) 0.0169(2) Uani d . 1 . .
C C2 0.73420(13) 0.49345(8) 0.13018(13) 0.0214(3) Uani d . 1 . .
H H2A 0.6667 0.4767 0.0604 0.026 Uiso calc R 1 . .
C C3 0.86217(14) 0.46701(9) 0.12914(15) 0.0275(3) Uani d . 1 . .
H H3A 0.8821 0.4311 0.0592 0.033 Uiso calc R 1 . .
C C4 0.96133(14) 0.49266(9) 0.22958(15) 0.0281(3) Uani d . 1 . .
H H4A 1.0489 0.4746 0.2278 0.034 Uiso calc R 1 . .
C C5 0.93326(13) 0.54464(9) 0.33254(14) 0.0252(3) Uani d . 1 . .
H H5A 1.0014 0.5624 0.4010 0.030 Uiso calc R 1 . .
C C6 0.80499(13) 0.57064(8) 0.33523(13) 0.0205(3) Uani d . 1 . .
H H6A 0.7853 0.6060 0.4059 0.025 Uiso calc R 1 . .
C C7 0.56729(12) 0.57488(7) 0.22861(12) 0.0159(2) Uani d . 1 . .
C C8 0.40510(12) 0.62549(8) 0.36472(12) 0.0164(2) Uani d . 1 . .
C C9 0.23215(13) 0.72865(8) 0.29594(13) 0.0205(3) Uani d . 1 . .
H H9A 0.2320 0.7916 0.2996 0.025 Uiso calc R 1 . .
H H9B 0.1944 0.7070 0.3739 0.025 Uiso calc R 1 . .
C C10 0.14839(12) 0.69899(8) 0.16698(13) 0.0202(3) Uani d . 1 . .
H H10A 0.1403 0.6362 0.1687 0.024 Uiso calc R 1 . .
H H10B 0.1926 0.7144 0.0899 0.024 Uiso calc R 1 . .
C C11 0.01211(14) 0.73842(9) 0.14782(14) 0.0274(3) Uani d . 1 . .
H H11A -0.0298 0.7261 0.2276 0.033 Uiso calc R 1 . .
H H11B 0.0202 0.8010 0.1407 0.033 Uiso calc R 1 . .
C C12 -0.07515(14) 0.70524(10) 0.02386(14) 0.0282(3) Uani d . 1 . .
H H12A -0.1617 0.7321 0.0166 0.042 Uiso calc R 1 . .
H H12B -0.0845 0.6434 0.0308 0.042 Uiso calc R 1 . .
H H12C -0.0356 0.7189 -0.0558 0.042 Uiso calc R 1 . .
C C13 0.45409(13) 0.75523(8) 0.24042(12) 0.0194(3) Uani d . 1 . .
H H13A 0.4005 0.7903 0.1711 0.023 Uiso calc R 1 . .
H H13B 0.5153 0.7208 0.1959 0.023 Uiso calc R 1 . .
C C14 0.53205(13) 0.81332(8) 0.34351(13) 0.0218(3) Uani d . 1 . .
H H14A 0.5934 0.7786 0.4065 0.026 Uiso calc R 1 . .
H H14B 0.4713 0.8425 0.3956 0.026 Uiso calc R 1 . .
C C15 0.60954(14) 0.87993(8) 0.27769(14) 0.0247(3) Uani d . 1 . .
H H15A 0.5473 0.9163 0.2184 0.030 Uiso calc R 1 . .
H H15B 0.6574 0.9168 0.3483 0.030 Uiso calc R 1 . .
C C16 0.70717(14) 0.84140(9) 0.19606(14) 0.0265(3) Uani d . 1 . .
H H16A 0.7538 0.8871 0.1570 0.040 Uiso calc R 1 . .
H H16B 0.6603 0.8061 0.1242 0.040 Uiso calc R 1 . .
H H16C 0.7703 0.8062 0.2544 0.040 Uiso calc R 1 . .

loop_
_atom_site_aniso_label
_atom_site_aniso_U_11
_atom_site_aniso_U_22
_atom_site_aniso_U_33
_atom_site_aniso_U_12
_atom_site_aniso_U_13
_atom_site_aniso_U_23
S1 0.01575(16) 0.02258(17) 0.02072(17) 0.00138(11) 0.00475(12) 0.00432(12)
O1 0.0204(5) 0.0224(4) 0.0150(4) -0.0002(3) -0.0014(4) -0.0001(3)
N1 0.0144(5) 0.0204(5) 0.0133(5) 0.0021(4) 0.0010(4) 0.0027(4)
N2 0.0170(5) 0.0197(5) 0.0162(5) 0.0014(4) 0.0007(4) 0.0015(4)
C1 0.0165(6) 0.0178(6) 0.0169(6) -0.0016(4) 0.0042(5) 0.0036(4)
C2 0.0238(7) 0.0202(6) 0.0207(6) -0.0016(5) 0.0048(5) 0.0000(5)
C3 0.0292(8) 0.0245(7) 0.0310(8) 0.0039(6) 0.0121(6) -0.0009(6)
C4 0.0199(7) 0.0292(7) 0.0372(8) 0.0061(5) 0.0102(6) 0.0093(6)
C5 0.0179(7) 0.0312(7) 0.0258(7) -0.0025(5) 0.0010(5) 0.0064(6)
C6 0.0191(6) 0.0247(6) 0.0178(6) -0.0020(5) 0.0038(5) 0.0020(5)
C7 0.0174(6) 0.0143(5) 0.0160(6) -0.0028(4) 0.0026(5) 0.0009(4)
C8 0.0146(6) 0.0199(6) 0.0140(6) 0.0005(4) -0.0001(4) -0.0013(4)
C9 0.0199(6) 0.0220(6) 0.0191(6) 0.0066(5) 0.0015(5) 0.0000(5)
C10 0.0190(6) 0.0241(6) 0.0171(6) 0.0036(5) 0.0016(5) 0.0003(5)
C11 0.0239(7) 0.0314(7) 0.0248(7) 0.0096(6) -0.0025(5) -0.0028(6)
C12 0.0210(7) 0.0386(8) 0.0238(7) 0.0056(6) -0.0008(5) 0.0007(6)
C13 0.0229(6) 0.0174(6) 0.0176(6) -0.0008(5) 0.0019(5) 0.0023(5)
C14 0.0217(7) 0.0247(6) 0.0190(6) 0.0007(5) 0.0028(5) -0.0045(5)
C15 0.0270(7) 0.0216(6) 0.0247(7) -0.0026(5) 0.0013(5) -0.0051(5)
C16 0.0227(7) 0.0313(7) 0.0253(7) -0.0010(6) 0.0029(6) 0.0025(6)

loop_
_atom_type_symbol
_atom_type_description
_atom_type_scat_dispersion_real
_atom_type_scat_dispersion_imag
_atom_type_scat_source
C C 0.0033 0.0016 'International Tables Vol C Tables 4.2.6.8 and 6.1.1.4'
H H 0.0000 0.0000 'International Tables Vol C Tables 4.2.6.8 and 6.1.1.4'
N N 0.0061 0.0033 'International Tables Vol C Tables 4.2.6.8 and 6.1.1.4'
O O 0.0106 0.0060 'International Tables Vol C Tables 4.2.6.8 and 6.1.1.4'
S S 0.1246 0.1234 'International Tables Vol C Tables 4.2.6.8 and 6.1.1.4'

loop_
_geom_angle_atom_site_label_1
_geom_angle_atom_site_label_2
_geom_angle_atom_site_label_3
_geom_angle_site_symmetry_1
_geom_angle_site_symmetry_3
_geom_angle
_geom_angle_publ_flag
C7 N1 C8 . . 122.03(10) ?
C7 N1 H1n . . 112.7(11) ?
C8 N1 H1n . . 114.3(11) ?
C8 N2 C9 . . 121.01(11) ?
C8 N2 C13 . . 124.66(11) ?
C9 N2 C13 . . 114.30(10) ?
C6 C1 C2 . . 119.95(12) ?
C6 C1 C7 . . 122.14(11) ?
C2 C1 C7 . . 117.80(11) ?
C3 C2 C1 . . 119.57(13) ?
C3 C2 H2A . . 120.2 ?
C1 C2 H2A . . 120.2 ?
C4 C3 C2 . . 120.37(13) ?
C4 C3 H3A . . 119.8 ?
C2 C3 H3A . . 119.8 ?
C3 C4 C5 . . 120.29(13) ?
C3 C4 H4A . . 119.9 ?
C5 C4 H4A . . 119.9 ?
C4 C5 C6 . . 119.73(13) ?
C4 C5 H5A . . 120.1 ?
C6 C5 H5A . . 120.1 ?
C5 C6 C1 . . 120.08(13) ?
C5 C6 H6A . . 120.0 ?
C1 C6 H6A . . 120.0 ?
O1 C7 N1 . . 122.67(11) ?
O1 C7 C1 . . 122.54(11) ?
N1 C7 C1 . . 114.77(10) ?
N2 C8 N1 . . 116.41(11) ?
N2 C8 S1 . . 124.81(10) ?
N1 C8 S1 . . 118.73(9) ?
N2 C9 C10 . . 110.64(10) ?
N2 C9 H9A . . 109.5 ?
C10 C9 H9A . . 109.5 ?
N2 C9 H9B . . 109.5 ?
C10 C9 H9B . . 109.5 ?
H9A C9 H9B . . 108.1 ?
C9 C10 C11 . . 112.19(11) ?
C9 C10 H10A . . 109.2 ?
C11 C10 H10A . . 109.2 ?
C9 C10 H10B . . 109.2 ?
C11 C10 H10B . . 109.2 ?
H10A C10 H10B . . 107.9 ?
C12 C11 C10 . . 112.69(12) ?
C12 C11 H11A . . 109.1 ?
C10 C11 H11A . . 109.1 ?
C12 C11 H11B . . 109.1 ?
C10 C11 H11B . . 109.1 ?
H11A C11 H11B . . 107.8 ?
C11 C12 H12A . . 109.5 ?
C11 C12 H12B . . 109.5 ?
H12A C12 H12B . . 109.5 ?
C11 C12 H12C . . 109.5 ?
H12A C12 H12C . . 109.5 ?
H12B C12 H12C . . 109.5 ?
N2 C13 C14 . . 111.42(10) ?
N2 C13 H13A . . 109.3 ?
C14 C13 H13A . . 109.3 ?
N2 C13 H13B . . 109.3 ?
C14 C13 H13B . . 109.3 ?
H13A C13 H13B . . 108.0 ?
C13 C14 C15 . . 111.74(11) ?
C13 C14 H14A . . 109.3 ?
C15 C14 H14A . . 109.3 ?
C13 C14 H14B . . 109.3 ?
C15 C14 H14B . . 109.3 ?
H14A C14 H14B . . 107.9 ?
C16 C15 C14 . . 113.39(11) ?
C16 C15 H15A . . 108.9 ?
C14 C15 H15A . . 108.9 ?
C16 C15 H15B . . 108.9 ?
C14 C15 H15B . . 108.9 ?
H15A C15 H15B . . 107.7 ?
C15 C16 H16A . . 109.5 ?
C15 C16 H16B . . 109.5 ?
H16A C16 H16B . . 109.5 ?
C15 C16 H16C . . 109.5 ?
H16A C16 H16C . . 109.5 ?
H16B C16 H16C . . 109.5 ?

loop_
_geom_bond_atom_site_label_1
_geom_bond_atom_site_label_2
_geom_bond_site_symmetry_2
_geom_bond_distance
_geom_bond_publ_flag
S1 C8 . 1.6843(13) ?
O1 C7 . 1.2144(15) ?
N1 C7 . 1.3955(16) ?
N1 C8 . 1.4102(16) ?
N1 H1n . 0.854(9) ?
N2 C8 . 1.3259(16) ?
N2 C9 . 1.4675(16) ?
N2 C13 . 1.4790(16) ?
C1 C6 . 1.3938(18) ?
C1 C2 . 1.3953(18) ?
C1 C7 . 1.4915(17) ?
C2 C3 . 1.3861(19) ?
C2 H2A . 0.9500 ?
C3 C4 . 1.387(2) ?
C3 H3A . 0.9500 ?
C4 C5 . 1.387(2) ?
C4 H4A . 0.9500 ?
C5 C6 . 1.3896(19) ?
C5 H5A . 0.9500 ?
C6 H6A . 0.9500 ?
C9 C10 . 1.5225(18) ?
C9 H9A . 0.9900 ?
C9 H9B . 0.9900 ?
C10 C11 . 1.5221(18) ?
C10 H10A . 0.9900 ?
C10 H10B . 0.9900 ?
C11 C12 . 1.5188(19) ?
C11 H11A . 0.9900 ?
C11 H11B . 0.9900 ?
C12 H12A . 0.9800 ?
C12 H12B . 0.9800 ?
C12 H12C . 0.9800 ?
C13 C14 . 1.5194(17) ?
C13 H13A . 0.9900 ?
C13 H13B . 0.9900 ?
C14 C15 . 1.5289(19) ?
C14 H14A . 0.9900 ?
C14 H14B . 0.9900 ?
C15 C16 . 1.5212(19) ?
C15 H15A . 0.9900 ?
C15 H15B . 0.9900 ?
C16 H16A . 0.9800 ?
C16 H16B . 0.9800 ?
C16 H16C . 0.9800 ?

loop_
_geom_hbond_atom_site_label_D
_geom_hbond_atom_site_label_H
_geom_hbond_atom_site_label_A
_geom_hbond_site_symmetry_A
_geom_hbond_distance_DH
_geom_hbond_distance_HA
_geom_hbond_distance_DA
_geom_hbond_angle_DHA
N1 H1n S1 3_666 0.854(9) 2.638(10) 3.4547(11) 160.4(14)
C2 H2a O1 3_665 0.95 2.47 3.4102(16) 173
C14 H14b O1 4_576 0.99 2.58 3.3559(16) 136

loop_
_geom_torsion_atom_site_label_1
_geom_torsion_atom_site_label_2
_geom_torsion_atom_site_label_3
_geom_torsion_atom_site_label_4
_geom_torsion_site_symmetry_1
_geom_torsion_site_symmetry_2
_geom_torsion_site_symmetry_3
_geom_torsion_site_symmetry_4
_geom_torsion
_geom_torsion_publ_flag
C6 C1 C2 C3 . . . . 1.20(19) ?
C7 C1 C2 C3 . . . . 177.48(11) ?
C1 C2 C3 C4 . . . . -1.2(2) ?
C2 C3 C4 C5 . . . . 0.4(2) ?
C3 C4 C5 C6 . . . . 0.4(2) ?
C4 C5 C6 C1 . . . . -0.3(2) ?
C2 C1 C6 C5 . . . . -0.46(19) ?
C7 C1 C6 C5 . . . . -176.57(12) ?
C8 N1 C7 O1 . . . . 2.17(18) ?
C8 N1 C7 C1 . . . . -179.45(11) ?
C6 C1 C7 O1 . . . . 151.14(12) ?
C2 C1 C7 O1 . . . . -25.06(17) ?
C6 C1 C7 N1 . . . . -27.25(16) ?
C2 C1 C7 N1 . . . . 156.56(11) ?
C9 N2 C8 N1 . . . . 172.80(10) ?
C13 N2 C8 N1 . . . . -9.26(17) ?
C9 N2 C8 S1 . . . . -9.85(17) ?
C13 N2 C8 S1 . . . . 168.09(9) ?
C7 N1 C8 N2 . . . . -62.67(15) ?
C7 N1 C8 S1 . . . . 119.81(11) ?
C8 N2 C9 C10 . . . . -93.34(14) ?
C13 N2 C9 C10 . . . . 88.52(13) ?
N2 C9 C10 C11 . . . . -173.07(11) ?
C9 C10 C11 C12 . . . . -176.53(12) ?
C8 N2 C13 C14 . . . . -82.29(15) ?
C9 N2 C13 C14 . . . . 95.77(12) ?
N2 C13 C14 C15 . . . . -173.16(10) ?
C13 C14 C15 C16 . . . . -59.57(15) ?

loop_
_cod_related_entry_id
_cod_related_entry_database
_cod_related_entry_code
1 ChemSpider 2043150
